data_4124909
loop_
_publ_author_name
'Jansze, Suzanne M.'
'Cecot, Giacomo'
'Wise, Matthew D.'
'Zhurov, Konstantin O.'
'Ronson, Tanya K.'
'Castilla, Ana M.'
'Finelli, Alba'
'Pattison, Philip'
'Solari, Euro'
'Scopelliti, Rosario'
'Zelinskii, Genrikh E.'
'Vologzhanina, Anna V.'
'Voloshin, Yan Z.'
'Nitschke, Jonathan R.'
'Severin, Kay'

_publ_section_title
;
 Ligand Aspect Ratio as a Decisive Factor for the Self-Assembly of
 Coordination Cages.
;
_journal_issue 6
_journal_name_full 'Journal of the American Chemical Society'
_journal_page_first 2046
_journal_page_last 2054
_journal_paper_doi 10.1021/jacs.5b13190
_journal_volume 138
_journal_year 2016
_chemical_formula_moiety 'C24 H32 B2 Fe N8 O6, 2.5(C H4 O), 2(Cl)'
_chemical_formula_sum 'C26.5 H42 B2 Cl2 Fe N8 O8.5'
_chemical_formula_weight 757.05
_space_group_crystal_system monoclinic
_space_group_IT_number 4
_space_group_name_Hall 'P 2yb'
_space_group_name_H-M_alt 'P 1 21 1'
_symmetry_space_group_name_Hall 'P 2yb'
_symmetry_space_group_name_H-M 'P 1 21 1'
_atom_sites_solution_hydrogens geom
_atom_sites_solution_primary direct
_atom_sites_solution_secondary difmap
_audit_creation_method SHELXL-2014/7
_audit_update_record
;
2015-04-08 # Formatted by publCIF

;
_cell_angle_alpha 90
_cell_angle_beta 90.6913(8)
_cell_angle_gamma 90
_cell_formula_units_Z 4
_cell_length_a 14.61747(11)
_cell_length_b 12.39563(13)
_cell_length_c 20.8854(2)
_cell_measurement_reflns_used 3184
_cell_measurement_temperature 100(2)
_cell_measurement_theta_max 28.6070
_cell_measurement_theta_min 1.6250
_cell_volume 3784.01(6)
_computing_cell_refinement
;
CrysAlisPro, Agilent Technologies,
Version 1.171.36.24 (release 03-12-2012 CrysAlis171 .NET)
(compiled Dec  3 2012,18:21:49)
;
_computing_data_collection
;
CrysAlisPro, Agilent Technologies,
Version 1.171.36.24 (release 03-12-2012 CrysAlis171 .NET)
(compiled Dec  3 2012,18:21:49)
;
_computing_data_reduction
;
CrysAlisPro, Agilent Technologies,
Version 1.171.36.24 (release 03-12-2012 CrysAlis171 .NET)
(compiled Dec  3 2012,18:21:49)
;
_computing_molecular_graphics 'Bruker SHELXTL'
_computing_publication_material 'Bruker SHELXTL'
_computing_structure_refinement 'SHELXL-2014/7 (Sheldrick, 2014)'
_computing_structure_solution 'Bruker SHELXTL'
_diffrn_ambient_temperature 100(2)
_diffrn_measured_fraction_theta_full 0.972
_diffrn_measured_fraction_theta_max 0.919
_diffrn_measurement_device_type 'Pilatus 2M'
_diffrn_measurement_method 'phi and omega scans'
_diffrn_radiation_monochromator synchroton
_diffrn_radiation_source 'synchroton, beamline BM01A/ESRF, Swiss-Norwegian Beamline'
_diffrn_radiation_type synchrotron
_diffrn_radiation_wavelength 0.715
_diffrn_reflns_av_R_equivalents 0.0308
_diffrn_reflns_av_unetI/netI 0.0291
_diffrn_reflns_laue_measured_fraction_full 0.972
_diffrn_reflns_laue_measured_fraction_max 0.919
_diffrn_reflns_limit_h_max 18
_diffrn_reflns_limit_h_min -17
_diffrn_reflns_limit_k_max 14
_diffrn_reflns_limit_k_min -13
_diffrn_reflns_limit_l_max 26
_diffrn_reflns_limit_l_min -26
_diffrn_reflns_number 42961
_diffrn_reflns_point_group_measured_fraction_full 0.971
_diffrn_reflns_point_group_measured_fraction_max 0.918
_diffrn_reflns_theta_full 25.404
_diffrn_reflns_theta_max 26.940
_diffrn_reflns_theta_min 1.701
_exptl_absorpt_coefficient_mu 0.594
_exptl_absorpt_correction_T_max 1.00000
_exptl_absorpt_correction_T_min 0.86746
_exptl_absorpt_correction_type multi-scan
_exptl_absorpt_process_details
; 
CrysAlisPro, Agilent Technologies, 
Version 1.171.36.24 (release 03-12-2012 CrysAlis171 .NET) 
(compiled Dec  3 2012,18:21:49) 
Empirical absorption correction using spherical harmonics, 
 implemented in SCALE3 ABSPACK scaling algorithm. 
;
_exptl_crystal_colour red
_exptl_crystal_density_diffrn 1.329
_exptl_crystal_description prism
_exptl_crystal_F_000 1580
_exptl_crystal_size_max 0.210
_exptl_crystal_size_mid 0.150
_exptl_crystal_size_min 0.120
_refine_diff_density_max 1.302
_refine_diff_density_min -0.847
_refine_diff_density_rms 0.124
_refine_ls_abs_structure_details
;
 Refined as an inversion twin.
;
_refine_ls_abs_structure_Flack 0.17(2)
_refine_ls_extinction_coef 0.0216(11)
_refine_ls_extinction_expression Fc^*^=kFc[1+0.001xFc^2^\l^3^/sin(2\q)]^-1/4^
_refine_ls_extinction_method 'SHELXL-2014/7 (Sheldrick 2014)'
_refine_ls_goodness_of_fit_ref 1.064
_refine_ls_hydrogen_treatment constr
_refine_ls_matrix_type full
_refine_ls_number_parameters 893
_refine_ls_number_reflns 13227
_refine_ls_number_restraints 1
_refine_ls_restrained_S_all 1.064
_refine_ls_R_factor_all 0.0560
_refine_ls_R_factor_gt 0.0558
_refine_ls_shift/su_max 0.001
_refine_ls_shift/su_mean 0.000
_refine_ls_structure_factor_coef Fsqd
_refine_ls_weighting_details 'w=1/[\s^2^(Fo^2^)+(0.0819P)^2^+5.8485P] where P=(Fo^2^+2Fc^2^)/3'
_refine_ls_weighting_scheme calc
_refine_ls_wR_factor_gt 0.1436
_refine_ls_wR_factor_ref 0.1439
_reflns_Friedel_coverage 0.905
_reflns_friedel_fraction_full 0.970
_reflns_friedel_fraction_max 0.916
_reflns_number_gt 13149
_reflns_number_total 13227
_reflns_threshold_expression 'I > 2\s(I)'
_cod_data_source_file ja5b13190_si_003.cif
_cod_data_source_block shelx
_cod_depositor_comments 'Adding full bibliography for 4124901--4124909.cif.'
_cod_original_cell_volume 3784.00(6)
_cod_original_formula_sum 'C26.50 H42 B2 Cl2 Fe N8 O8.50'
_cod_database_code 4124909
_publcif_datablock.id {69598922-7996-47b3-b75c-048975eb000d}

_shelx_shelxl_version_number 2014/7
_shelx_space_group_comment
;
The symmetry employed for this shelxl refinement is uniquely defined
by the following loop, which should always be used as a source of
symmetry information in preference to the above space-group names.
They are only intended as comments.
;
_shelx_estimated_absorpt_t_min 0.885
_shelx_estimated_absorpt_t_max 0.932
_publcif_info_exptl_table_max_cols 4
_publcif_info_exptl_table_use_headnotes n

loop_
_space_group_symop_operation_xyz
'x, y, z'
'-x, y+1/2, -z'

loop_
_atom_site_label
_atom_site_type_symbol
_atom_site_fract_x
_atom_site_fract_y
_atom_site_fract_z
_atom_site_U_iso_or_equiv
_atom_site_adp_type
_atom_site_occupancy
_atom_site_site_symmetry_order
_atom_site_calc_flag
_atom_site_refinement_flags_posn
_atom_site_refinement_flags_adp
Fe1 Fe 0.32823(4) 0.35944(6) 0.13669(3) 0.01979(19) Uani 1 1 d . .
O1 O 0.2240(3) 0.2674(4) 0.24331(19) 0.0436(12) Uani 1 1 d . .
O2 O 0.2716(3) 0.3442(5) 0.00075(18) 0.0436(12) Uani 1 1 d . .
O3 O 0.3820(4) 0.4894(4) 0.02397(19) 0.0407(11) Uani 1 1 d . .
O4 O 0.2721(4) 0.4555(4) 0.2598(2) 0.0442(11) Uani 1 1 d . .
O5 O 0.3873(3) 0.3135(5) 0.2697(2) 0.0456(12) Uani 1 1 d . .
O6 O 0.4352(3) 0.2998(4) 0.02366(18) 0.0422(12) Uani 1 1 d . .
N1 N 0.2300(3) 0.2807(5) 0.1769(2) 0.0326(11) Uani 1 1 d . .
N2 N 0.2486(3) 0.3244(5) 0.0644(2) 0.0363(13) Uani 1 1 d . .
N3 N 0.3575(4) 0.4892(4) 0.0886(2) 0.0336(11) Uani 1 1 d . .
N4 N 0.2978(4) 0.4744(5) 0.1965(2) 0.0340(12) Uani 1 1 d . .
N5 N 0.4080(4) 0.3060(5) 0.2044(2) 0.0399(13) Uani 1 1 d . .
N6 N 0.4265(3) 0.2919(5) 0.0904(2) 0.0338(12) Uani 1 1 d . .
N7 N 0.2054(4) 0.2568(4) 0.5535(2) 0.0320(11) Uani 1 1 d . .
H7A H 0.1895 0.3189 0.5738 0.048 Uiso 1 1 calc R U
H7B H 0.2548 0.2270 0.5737 0.048 Uiso 1 1 calc R U
H7C H 0.1577 0.2097 0.5544 0.048 Uiso 1 1 calc R U
N8 N 0.4547(3) 0.3861(4) -0.28512(19) 0.0289(10) Uani 1 1 d . .
H8A H 0.4212 0.4401 -0.3034 0.043 Uiso 1 1 calc R U
H8B H 0.4390 0.3221 -0.3035 0.043 Uiso 1 1 calc R U
H8C H 0.5153 0.3988 -0.2912 0.043 Uiso 1 1 calc R U
B1 B 0.2880(4) 0.3397(5) 0.2802(3) 0.0245(12) Uani 1 1 d . .
B2 B 0.3704(4) 0.3783(6) -0.0065(3) 0.0245(12) Uani 1 1 d . .
C1 C 0.1574(4) 0.2496(5) 0.1416(3) 0.0256(11) Uani 1 1 d . .
C2 C 0.1732(3) 0.2689(5) 0.0735(3) 0.0252(11) Uani 1 1 d . .
C3 C 0.0709(4) 0.2010(5) 0.1682(3) 0.0289(12) Uani 1 1 d . .
H3A H 0.0756 0.1978 0.2150 0.043 Uiso 1 1 calc R U
H3B H 0.0627 0.1280 0.1510 0.043 Uiso 1 1 calc R U
H3C H 0.0184 0.2458 0.1557 0.043 Uiso 1 1 calc R U
C4 C 0.1079(4) 0.2326(6) 0.0203(3) 0.0336(13) Uani 1 1 d . .
H4A H 0.1291 0.2605 -0.0208 0.050 Uiso 1 1 calc R U
H4B H 0.0465 0.2602 0.0288 0.050 Uiso 1 1 calc R U
H4C H 0.1063 0.1536 0.0189 0.050 Uiso 1 1 calc R U
C5 C 0.3409(4) 0.5854(5) 0.1143(3) 0.0283(12) Uani 1 1 d . .
C6 C 0.3130(4) 0.5750(5) 0.1814(3) 0.0288(12) Uani 1 1 d . .
C7 C 0.3495(4) 0.6915(5) 0.0784(3) 0.0332(13) Uani 1 1 d . .
H7D H 0.4134 0.7029 0.0665 0.050 Uiso 1 1 calc R U
H7E H 0.3294 0.7509 0.1058 0.050 Uiso 1 1 calc R U
H7F H 0.3111 0.6892 0.0396 0.050 Uiso 1 1 calc R U
C8 C 0.3028(5) 0.6687(5) 0.2284(3) 0.0380(15) Uani 1 1 d . .
H8D H 0.2422 0.6656 0.2479 0.057 Uiso 1 1 calc R U
H8E H 0.3095 0.7371 0.2055 0.057 Uiso 1 1 calc R U
H8F H 0.3501 0.6633 0.2619 0.057 Uiso 1 1 calc R U
C9 C 0.4811(4) 0.2478(5) 0.1901(3) 0.0278(12) Uani 1 1 d . .
C10 C 0.4963(3) 0.2475(5) 0.1211(2) 0.0237(11) Uani 1 1 d . .
C11 C 0.5398(4) 0.1926(6) 0.2411(3) 0.0371(15) Uani 1 1 d . .
H11A H 0.5665 0.2472 0.2697 0.056 Uiso 1 1 calc R U
H11B H 0.5888 0.1520 0.2205 0.056 Uiso 1 1 calc R U
H11C H 0.5018 0.1431 0.2659 0.056 Uiso 1 1 calc R U
C12 C 0.5809(4) 0.2054(5) 0.0882(3) 0.0290(12) Uani 1 1 d . .
H12A H 0.5637 0.1471 0.0587 0.044 Uiso 1 1 calc R U
H12B H 0.6242 0.1777 0.1205 0.044 Uiso 1 1 calc R U
H12C H 0.6096 0.2640 0.0642 0.044 Uiso 1 1 calc R U
C13 C 0.2676(4) 0.3228(5) 0.3556(2) 0.0272(12) Uani 1 1 d . .
C14 C 0.3058(5) 0.2328(6) 0.3876(3) 0.0391(15) Uani 1 1 d . .
H14 H 0.3444 0.1849 0.3649 0.047 Uiso 1 1 calc R U
C15 C 0.2874(5) 0.2127(6) 0.4529(3) 0.0430(16) Uani 1 1 d . .
H15 H 0.3150 0.1530 0.4742 0.052 Uiso 1 1 calc R U
C16 C 0.2287(4) 0.2810(5) 0.4858(2) 0.0307(12) Uani 1 1 d . .
C17 C 0.1916(4) 0.3727(6) 0.4563(2) 0.0323(12) Uani 1 1 d . .
H17 H 0.1539 0.4206 0.4797 0.039 Uiso 1 1 calc R U
C18 C 0.2107(4) 0.3936(5) 0.3907(2) 0.0294(12) Uani 1 1 d . .
H18 H 0.1853 0.4554 0.3703 0.035 Uiso 1 1 calc R U
C19 C 0.3939(3) 0.3825(5) -0.0828(2) 0.0247(11) Uani 1 1 d . .
C20 C 0.3300(4) 0.3438(5) -0.1292(2) 0.0292(12) Uani 1 1 d . .
H20 H 0.2722 0.3179 -0.1156 0.035 Uiso 1 1 calc R U
C21 C 0.3505(4) 0.3429(5) -0.1952(3) 0.0317(13) Uani 1 1 d . .
H21 H 0.3072 0.3162 -0.2256 0.038 Uiso 1 1 calc R U
C22 C 0.4359(3) 0.3819(5) -0.2154(2) 0.0261(11) Uani 1 1 d . .
C23 C 0.5019(4) 0.4192(5) -0.1711(2) 0.0303(12) Uani 1 1 d . .
H23 H 0.5600 0.4437 -0.1849 0.036 Uiso 1 1 calc R U
C24 C 0.4793(4) 0.4191(5) -0.1050(3) 0.0300(12) Uani 1 1 d . .
H24 H 0.5232 0.4446 -0.0747 0.036 Uiso 1 1 calc R U
Fe2 Fe 0.81350(4) 0.38127(6) 0.14719(3) 0.02056(19) Uani 1 1 d . .
O7 O 0.7201(4) 0.4381(6) 0.2664(2) 0.070(2) Uani 1 1 d . .
O8 O 0.7435(4) 0.4373(7) 0.0191(2) 0.073(2) Uani 1 1 d . .
O9 O 0.9106(4) 0.4702(6) 0.03597(19) 0.0598(17) Uani 1 1 d . .
O10 O 0.8820(3) 0.3926(6) 0.28054(19) 0.0633(18) Uani 1 1 d . .
O11 O 0.7703(5) 0.2504(4) 0.2605(2) 0.0650(18) Uani 1 1 d . .
O12 O 0.8533(5) 0.2875(4) 0.0201(2) 0.0623(18) Uani 1 1 d . .
N9 N 0.7215(4) 0.4477(6) 0.1999(2) 0.0441(15) Uani 1 1 d . .
N10 N 0.7296(4) 0.4424(6) 0.0855(2) 0.0482(16) Uani 1 1 d . .
N11 N 0.9090(4) 0.4584(5) 0.1028(2) 0.0410(14) Uani 1 1 d . .
N12 N 0.8985(4) 0.4163(6) 0.2153(2) 0.0446(15) Uani 1 1 d . .
N13 N 0.7938(5) 0.2499(5) 0.1954(2) 0.0486(16) Uani 1 1 d . .
N14 N 0.8363(4) 0.2676(5) 0.0853(2) 0.0390(13) Uani 1 1 d . .
N15 N 0.7096(4) 0.2689(5) 0.5663(2) 0.0337(11) Uani 1 1 d . .
H15A H 0.6871 0.3283 0.5863 0.051 Uiso 1 1 calc R U
H15B H 0.7608 0.2456 0.5873 0.051 Uiso 1 1 calc R U
H15C H 0.6667 0.2157 0.5663 0.051 Uiso 1 1 calc R U
N16 N 0.8561(3) 0.4302(4) -0.2829(2) 0.0304(11) Uani 1 1 d . .
H16A H 0.7994 0.4464 -0.2986 0.046 Uiso 1 1 calc R U
H16B H 0.8742 0.3652 -0.2986 0.046 Uiso 1 1 calc R U
H16C H 0.8964 0.4821 -0.2951 0.046 Uiso 1 1 calc R U
B3 B 0.7868(4) 0.3568(6) 0.2920(3) 0.0252(12) Uani 1 1 d . .
B4 B 0.8398(4) 0.4046(6) 0.0022(3) 0.0295(14) Uani 1 1 d . .
C25 C 0.6513(4) 0.4978(5) 0.1737(3) 0.0296(13) Uani 1 1 d . .
C26 C 0.6613(4) 0.5033(5) 0.1045(3) 0.0270(12) Uani 1 1 d . .
C27 C 0.5718(4) 0.5431(6) 0.2116(3) 0.0371(14) Uani 1 1 d . .
H27A H 0.5357 0.4835 0.2289 0.056 Uiso 1 1 calc R U
H27B H 0.5331 0.5873 0.1834 0.056 Uiso 1 1 calc R U
H27C H 0.5955 0.5875 0.2468 0.056 Uiso 1 1 calc R U
C28 C 0.5999(4) 0.5677(6) 0.0592(3) 0.0348(14) Uani 1 1 d . .
H28A H 0.6372 0.6006 0.0258 0.052 Uiso 1 1 calc R U
H28B H 0.5686 0.6243 0.0832 0.052 Uiso 1 1 calc R U
H28C H 0.5545 0.5196 0.0395 0.052 Uiso 1 1 calc R U
C29 C 0.9823(4) 0.4907(5) 0.1348(2) 0.0260(11) Uani 1 1 d . .
C30 C 0.9740(4) 0.4699(5) 0.2034(3) 0.0289(12) Uani 1 1 d . .
C31 C 1.0634(4) 0.5442(6) 0.1040(3) 0.0338(13) Uani 1 1 d . .
H31A H 1.0978 0.4906 0.0796 0.051 Uiso 1 1 calc R U
H31B H 1.1032 0.5754 0.1373 0.051 Uiso 1 1 calc R U
H31C H 1.0420 0.6014 0.0751 0.051 Uiso 1 1 calc R U
C32 C 1.0448(4) 0.5033(7) 0.2535(3) 0.0396(16) Uani 1 1 d . .
H32A H 1.0198 0.4924 0.2964 0.059 Uiso 1 1 calc R U
H32B H 1.0601 0.5797 0.2478 0.059 Uiso 1 1 calc R U
H32C H 1.1001 0.4595 0.2487 0.059 Uiso 1 1 calc R U
C33 C 0.8135(4) 0.1565(5) 0.1699(3) 0.0297(12) Uani 1 1 d . .
C34 C 0.8312(4) 0.1667(5) 0.1017(3) 0.0272(12) Uani 1 1 d . .
C35 C 0.8176(5) 0.0527(6) 0.2076(3) 0.0404(15) Uani 1 1 d . .
H35A H 0.8689 0.0556 0.2382 0.061 Uiso 1 1 calc R U
H35B H 0.8261 -0.0080 0.1783 0.061 Uiso 1 1 calc R U
H35C H 0.7603 0.0432 0.2309 0.061 Uiso 1 1 calc R U
C36 C 0.8457(5) 0.0728(5) 0.0564(3) 0.0348(13) Uani 1 1 d . .
H36A H 0.8229 0.0921 0.0136 0.052 Uiso 1 1 calc R U
H36B H 0.8124 0.0096 0.0720 0.052 Uiso 1 1 calc R U
H36C H 0.9111 0.0560 0.0544 0.052 Uiso 1 1 calc R U
C37 C 0.7694(4) 0.3401(5) 0.3680(2) 0.0273(12) Uani 1 1 d . .
C38 C 0.8109(4) 0.2524(5) 0.4007(2) 0.0331(13) Uani 1 1 d . .
H38 H 0.8518 0.2070 0.3782 0.040 Uiso 1 1 calc R U
C39 C 0.7933(4) 0.2303(6) 0.4660(3) 0.0348(14) Uani 1 1 d . .
H39 H 0.8222 0.1712 0.4870 0.042 Uiso 1 1 calc R U
C40 C 0.7328(4) 0.2968(5) 0.4989(2) 0.0278(12) Uani 1 1 d . .
C41 C 0.6920(4) 0.3871(6) 0.4691(3) 0.0346(13) Uani 1 1 d . .
H41 H 0.6531 0.4337 0.4925 0.042 Uiso 1 1 calc R U
C42 C 0.7102(4) 0.4076(5) 0.4034(3) 0.0348(14) Uani 1 1 d . .
H42 H 0.6821 0.4676 0.3829 0.042 Uiso 1 1 calc R U
C43 C 0.8468(4) 0.4183(5) -0.0753(2) 0.0277(12) Uani 1 1 d . .
C44 C 0.7792(3) 0.4726(5) -0.1116(2) 0.0264(11) Uani 1 1 d . .
H44 H 0.7304 0.5074 -0.0901 0.032 Uiso 1 1 calc R U
C45 C 0.7822(4) 0.4766(5) -0.1796(2) 0.0293(12) Uani 1 1 d . .
H45 H 0.7361 0.5139 -0.2031 0.035 Uiso 1 1 calc R U
C46 C 0.8533(4) 0.4252(5) -0.2115(2) 0.0271(12) Uani 1 1 d . .
C47 C 0.9235(4) 0.3713(6) -0.1776(3) 0.0323(12) Uani 1 1 d . .
H47 H 0.9725 0.3382 -0.1997 0.039 Uiso 1 1 calc R U
C48 C 0.9196(4) 0.3675(6) -0.1098(2) 0.0301(12) Uani 1 1 d . .
H48 H 0.9662 0.3304 -0.0866 0.036 Uiso 1 1 calc R U
Cl1 Cl 0.38513(10) 0.19079(13) -0.36764(7) 0.0373(3) Uani 1 1 d . .
Cl2 Cl 0.14862(10) 0.46681(14) 0.62516(7) 0.0374(3) Uani 1 1 d . .
Cl3 Cl 0.89195(10) 0.21121(14) -0.35978(7) 0.0381(4) Uani 1 1 d . .
Cl4 Cl 0.64984(9) 0.45270(13) 0.66552(6) 0.0335(3) Uani 1 1 d . .
C49 C 0.1471(5) 0.1952(7) 0.7240(4) 0.0536(18) Uani 1 1 d . .
H49A H 0.2066 0.1942 0.7028 0.080 Uiso 1 1 calc R U
H49B H 0.0989 0.1764 0.6930 0.080 Uiso 1 1 calc R U
H49C H 0.1474 0.1428 0.7591 0.080 Uiso 1 1 calc R U
O13 O 0.1299(5) 0.3037(6) 0.7496(3) 0.0737(18) Uani 1 1 d . .
H13 H 0.1201 0.3467 0.7192 0.111 Uiso 1 1 calc R U
C50 C 0.9500(6) 0.6762(8) -0.3594(5) 0.068(3) Uani 1 1 d . .
H50A H 0.8867 0.6952 -0.3495 0.102 Uiso 1 1 calc R U
H50B H 0.9544 0.6585 -0.4050 0.102 Uiso 1 1 calc R U
H50C H 0.9901 0.7374 -0.3494 0.102 Uiso 1 1 calc R U
O14 O 0.9777(3) 0.5837(4) -0.3215(2) 0.0409(11) Uani 1 1 d . .
H14A H 1.0234 0.5544 -0.3382 0.061 Uiso 1 1 calc R U
C51 C 0.3979(5) 0.5875(10) -0.4014(4) 0.069(3) Uani 1 1 d . .
H51A H 0.3895 0.6659 -0.4014 0.104 Uiso 1 1 calc R U
H51B H 0.3709 0.5570 -0.4405 0.104 Uiso 1 1 calc R U
H51C H 0.4634 0.5707 -0.3996 0.104 Uiso 1 1 calc R U
O15 O 0.3538(3) 0.5417(4) -0.3464(2) 0.0399(11) Uani 1 1 d . .
H15D H 0.2978 0.5332 -0.3545 0.060 Uiso 1 1 calc R U
C52 C 0.0470(6) 0.0117(8) 0.5411(5) 0.065(2) Uani 1 1 d . .
H52A H 0.0368 -0.0248 0.5820 0.097 Uiso 1 1 calc R U
H52B H 0.1043 -0.0141 0.5226 0.097 Uiso 1 1 calc R U
H52C H -0.0039 -0.0041 0.5116 0.097 Uiso 1 1 calc R U
O16 O 0.0527(4) 0.1263(5) 0.5515(3) 0.0617(15) Uani 1 1 d . .
H16 H 0.0107 0.1457 0.5760 0.092 Uiso 1 1 calc R U
C53 C 0.5664(7) 0.0109(9) 0.5823(6) 0.079(3) Uani 1 1 d . .
H53A H 0.6133 -0.0262 0.5574 0.119 Uiso 1 1 calc R U
H53B H 0.5064 -0.0208 0.5726 0.119 Uiso 1 1 calc R U
H53C H 0.5801 0.0030 0.6281 0.119 Uiso 1 1 calc R U
O17 O 0.5654(4) 0.1217(5) 0.5660(3) 0.0591(14) Uani 1 1 d . .
H17A H 0.5156 0.1492 0.5773 0.089 Uiso 1 1 calc R U

loop_
_atom_site_aniso_label
_atom_site_aniso_U_11
_atom_site_aniso_U_22
_atom_site_aniso_U_33
_atom_site_aniso_U_23
_atom_site_aniso_U_13
_atom_site_aniso_U_12
Fe1 0.0180(3) 0.0240(5) 0.0174(3) -0.0006(3) 0.0004(2) 0.0008(3)
O1 0.048(3) 0.062(3) 0.0202(19) -0.0022(19) 0.0043(17) -0.023(2)
O2 0.040(2) 0.073(4) 0.0176(17) 0.000(2) -0.0001(15) -0.023(2)
O3 0.068(3) 0.031(3) 0.0240(19) 0.0010(17) 0.0126(19) -0.001(2)
O4 0.066(3) 0.041(3) 0.026(2) -0.0039(19) 0.0119(19) -0.009(2)
O5 0.042(2) 0.070(4) 0.025(2) 0.003(2) 0.0039(17) 0.015(2)
O6 0.043(2) 0.067(3) 0.0169(17) 0.0061(19) 0.0052(16) 0.029(2)
N1 0.030(2) 0.048(3) 0.021(2) -0.001(2) 0.0032(18) -0.012(2)
N2 0.030(2) 0.060(4) 0.019(2) 0.004(2) 0.0001(18) -0.011(2)
N3 0.053(3) 0.026(3) 0.022(2) 0.0005(19) 0.008(2) 0.006(2)
N4 0.051(3) 0.030(3) 0.022(2) -0.007(2) 0.008(2) -0.006(2)
N5 0.033(2) 0.065(4) 0.022(2) 0.003(2) 0.0037(19) 0.014(3)
N6 0.032(2) 0.051(3) 0.019(2) 0.003(2) 0.0051(18) 0.013(2)
N7 0.040(3) 0.033(3) 0.023(2) -0.0017(19) 0.0054(19) 0.001(2)
N8 0.032(2) 0.036(3) 0.0184(19) 0.0009(19) 0.0006(16) -0.002(2)
B1 0.028(3) 0.026(4) 0.020(2) -0.001(2) 0.001(2) 0.000(2)
B2 0.026(2) 0.029(4) 0.019(2) 0.004(2) -0.0004(19) 0.004(3)
C1 0.025(2) 0.022(3) 0.030(3) -0.003(2) 0.002(2) 0.001(2)
C2 0.020(2) 0.027(3) 0.029(3) 0.000(2) -0.0039(19) 0.000(2)
C3 0.025(2) 0.028(3) 0.034(3) -0.003(2) 0.002(2) -0.006(2)
C4 0.031(3) 0.040(4) 0.029(3) 0.000(2) -0.009(2) -0.004(3)
C5 0.029(3) 0.029(3) 0.026(3) -0.001(2) 0.003(2) 0.002(2)
C6 0.032(3) 0.029(3) 0.026(3) -0.004(2) 0.007(2) 0.000(2)
C7 0.044(3) 0.024(3) 0.032(3) -0.002(2) 0.005(2) 0.002(3)
C8 0.046(3) 0.031(4) 0.037(3) -0.006(3) 0.016(3) -0.005(3)
C9 0.025(2) 0.034(3) 0.025(2) 0.003(2) 0.000(2) 0.005(2)
C10 0.020(2) 0.029(3) 0.022(2) -0.001(2) -0.0011(18) 0.005(2)
C11 0.034(3) 0.053(4) 0.025(3) -0.001(3) -0.002(2) 0.014(3)
C12 0.025(2) 0.036(3) 0.026(2) -0.005(2) 0.000(2) 0.006(2)
C13 0.027(2) 0.036(3) 0.019(2) -0.005(2) 0.0019(19) -0.001(2)
C14 0.056(4) 0.036(4) 0.025(3) 0.002(2) 0.011(3) 0.013(3)
C15 0.059(4) 0.041(4) 0.029(3) 0.009(3) 0.010(3) 0.016(3)
C16 0.036(3) 0.036(4) 0.020(2) -0.003(2) 0.003(2) -0.002(3)
C17 0.034(3) 0.039(4) 0.024(2) -0.007(3) 0.002(2) 0.003(3)
C18 0.028(2) 0.035(3) 0.025(2) -0.002(2) -0.0013(19) 0.002(2)
C19 0.028(2) 0.027(3) 0.019(2) 0.002(2) 0.0012(18) 0.004(2)
C20 0.024(2) 0.036(3) 0.027(3) -0.002(2) -0.0001(19) -0.005(2)
C21 0.027(2) 0.042(4) 0.026(2) -0.004(2) -0.003(2) -0.007(2)
C22 0.027(2) 0.034(3) 0.017(2) 0.000(2) -0.0007(18) 0.001(2)
C23 0.024(2) 0.043(4) 0.024(3) 0.000(2) 0.001(2) -0.006(2)
C24 0.025(2) 0.042(4) 0.023(2) -0.002(2) -0.0030(19) -0.006(2)
Fe2 0.0218(3) 0.0241(5) 0.0158(3) 0.0003(3) -0.0007(2) -0.0004(3)
O7 0.061(3) 0.128(6) 0.021(2) 0.014(3) 0.010(2) 0.052(4)
O8 0.061(3) 0.138(6) 0.020(2) 0.019(3) 0.008(2) 0.049(4)
O9 0.063(3) 0.101(5) 0.0149(18) 0.003(2) 0.0012(19) -0.049(3)
O10 0.054(3) 0.121(5) 0.0146(18) 0.006(3) -0.0037(17) -0.042(3)
O11 0.138(6) 0.037(3) 0.021(2) 0.0015(19) 0.013(3) -0.007(3)
O12 0.134(5) 0.036(3) 0.018(2) -0.0006(19) 0.019(3) -0.024(3)
N9 0.041(3) 0.072(4) 0.019(2) 0.007(2) 0.0045(19) 0.024(3)
N10 0.040(3) 0.083(5) 0.022(2) 0.008(3) 0.006(2) 0.027(3)
N11 0.044(3) 0.062(4) 0.017(2) 0.003(2) -0.0006(19) -0.026(3)
N12 0.039(3) 0.078(5) 0.017(2) 0.004(2) 0.0012(19) -0.015(3)
N13 0.097(5) 0.033(3) 0.016(2) 0.004(2) 0.007(3) 0.000(3)
N14 0.071(4) 0.029(3) 0.018(2) -0.0021(19) 0.009(2) -0.006(3)
N15 0.039(3) 0.044(3) 0.019(2) 0.000(2) 0.0041(18) -0.001(2)
N16 0.031(2) 0.041(3) 0.020(2) 0.0009(19) 0.0017(17) -0.006(2)
B3 0.028(3) 0.030(4) 0.017(2) -0.001(2) 0.001(2) 0.000(3)
B4 0.031(3) 0.038(4) 0.019(3) -0.003(2) 0.004(2) -0.002(3)
C25 0.025(3) 0.037(4) 0.026(3) -0.006(2) -0.003(2) 0.008(2)
C26 0.022(2) 0.030(3) 0.029(3) 0.001(2) -0.004(2) 0.004(2)
C27 0.032(3) 0.054(4) 0.025(3) -0.007(3) -0.004(2) 0.009(3)
C28 0.033(3) 0.046(4) 0.025(3) 0.003(3) -0.004(2) 0.010(3)
C29 0.029(3) 0.025(3) 0.023(2) -0.001(2) -0.001(2) -0.004(2)
C30 0.024(2) 0.037(3) 0.026(2) 0.000(2) 0.000(2) 0.000(2)
C31 0.032(3) 0.041(4) 0.028(3) 0.001(2) 0.002(2) -0.008(3)
C32 0.026(3) 0.062(5) 0.030(3) -0.005(3) -0.003(2) -0.006(3)
C33 0.047(3) 0.023(3) 0.018(2) -0.001(2) -0.002(2) 0.000(2)
C34 0.030(3) 0.029(3) 0.022(2) 0.000(2) 0.006(2) -0.005(2)
C35 0.063(4) 0.027(4) 0.031(3) 0.004(2) -0.006(3) -0.002(3)
C36 0.048(3) 0.028(4) 0.028(3) -0.004(2) 0.008(2) -0.004(3)
C37 0.032(3) 0.033(3) 0.017(2) -0.001(2) 0.0006(19) 0.000(2)
C38 0.039(3) 0.040(4) 0.020(2) 0.000(2) 0.007(2) 0.011(3)
C39 0.042(3) 0.041(4) 0.021(2) 0.003(2) -0.003(2) 0.011(3)
C40 0.029(3) 0.039(3) 0.016(2) -0.002(2) 0.0000(19) -0.003(2)
C41 0.037(3) 0.041(4) 0.026(3) -0.004(3) 0.007(2) 0.004(3)
C42 0.040(3) 0.038(4) 0.026(3) 0.000(2) -0.001(2) 0.008(3)
C43 0.028(3) 0.032(3) 0.023(2) 0.002(2) 0.002(2) -0.006(2)
C44 0.023(2) 0.033(3) 0.023(2) 0.000(2) 0.0012(18) -0.007(2)
C45 0.029(3) 0.037(3) 0.021(2) 0.001(2) -0.0022(19) -0.004(2)
C46 0.030(3) 0.034(3) 0.017(2) 0.000(2) -0.0011(19) -0.012(2)
C47 0.033(3) 0.037(4) 0.027(3) -0.003(3) 0.004(2) -0.006(3)
C48 0.029(2) 0.037(4) 0.025(2) 0.006(3) -0.0017(19) 0.001(3)
Cl1 0.0394(7) 0.0389(9) 0.0337(7) -0.0039(6) 0.0005(6) -0.0004(6)
Cl2 0.0362(7) 0.0392(9) 0.0367(7) -0.0106(6) 0.0043(5) 0.0003(6)
Cl3 0.0413(7) 0.0438(10) 0.0293(6) 0.0039(6) -0.0003(5) 0.0078(7)
Cl4 0.0299(6) 0.0427(9) 0.0279(6) -0.0018(6) 0.0019(5) -0.0020(6)
C49 0.045(4) 0.045(5) 0.071(5) 0.000(4) 0.008(3) -0.008(3)
O13 0.064(4) 0.083(5) 0.075(4) -0.007(4) 0.003(3) 0.003(4)
C50 0.060(5) 0.072(6) 0.073(6) 0.026(5) 0.023(4) 0.026(5)
O14 0.035(2) 0.050(3) 0.038(2) 0.006(2) 0.0084(18) 0.003(2)
C51 0.048(4) 0.113(8) 0.047(4) 0.030(5) 0.002(3) 0.005(5)
O15 0.035(2) 0.054(3) 0.031(2) 0.006(2) -0.0048(17) -0.002(2)
C52 0.054(5) 0.057(6) 0.083(6) 0.002(4) 0.004(4) -0.010(4)
O16 0.048(3) 0.065(4) 0.072(4) -0.013(3) 0.023(3) -0.009(3)
C53 0.056(5) 0.075(7) 0.106(8) 0.023(6) 0.010(5) 0.030(5)
O17 0.046(3) 0.056(4) 0.076(4) 0.001(3) 0.018(3) -0.001(3)

loop_
_atom_type_symbol
_atom_type_description
_atom_type_scat_dispersion_real
_atom_type_scat_dispersion_imag
_atom_type_scat_source
C C 0.0033 0.0016 'International Tables Vol C Tables 4.2.6.8 and 6.1.1.4'
H H 0.0000 0.0000 'International Tables Vol C Tables 4.2.6.8 and 6.1.1.4'
B B 0.0013 0.0007 'International Tables Vol C Tables 4.2.6.8 and 6.1.1.4'
N N 0.0061 0.0033 'International Tables Vol C Tables 4.2.6.8 and 6.1.1.4'
O O 0.0106 0.0060 'International Tables Vol C Tables 4.2.6.8 and 6.1.1.4'
Fe Fe 0.3463 0.8444 'International Tables Vol C Tables 4.2.6.8 and 6.1.1.4'
Cl Cl 0.1484 0.1585 'International Tables Vol C Tables 4.2.6.8 and 6.1.1.4'

loop_
_geom_angle_atom_site_label_1
_geom_angle_atom_site_label_2
_geom_angle_atom_site_label_3
_geom_angle
N6 Fe1 N1 123.9(3)
N6 Fe1 N5 76.9(2)
N1 Fe1 N5 87.4(2)
N6 Fe1 N2 87.5(2)
N1 Fe1 N2 77.52(19)
N5 Fe1 N2 147.1(3)
N6 Fe1 N3 86.0(2)
N1 Fe1 N3 144.0(2)
N5 Fe1 N3 121.7(3)
N2 Fe1 N3 85.2(2)
N6 Fe1 N4 144.5(2)
N1 Fe1 N4 85.1(2)
N5 Fe1 N4 85.6(2)
N2 Fe1 N4 121.4(2)
N3 Fe1 N4 77.3(2)
N1 O1 B1 113.1(4)
N2 O2 B2 112.7(4)
N3 O3 B2 111.8(4)
N4 O4 B1 112.4(5)
N5 O5 B1 112.0(4)
N6 O6 B2 113.6(4)
C1 N1 O1 116.9(4)
C1 N1 Fe1 119.5(4)
O1 N1 Fe1 123.0(3)
C2 N2 O2 116.1(4)
C2 N2 Fe1 120.0(4)
O2 N2 Fe1 123.4(3)
C5 N3 O3 116.0(5)
C5 N3 Fe1 119.3(4)
O3 N3 Fe1 124.0(4)
C6 N4 O4 115.8(5)
C6 N4 Fe1 120.2(4)
O4 N4 Fe1 123.3(4)
C9 N5 O5 116.0(5)
C9 N5 Fe1 120.1(4)
O5 N5 Fe1 123.4(4)
C10 N6 O6 115.7(4)
C10 N6 Fe1 120.8(4)
O6 N6 Fe1 122.9(4)
C16 N7 H7A 109.5
C16 N7 H7B 109.5
H7A N7 H7B 109.5
C16 N7 H7C 109.5
H7A N7 H7C 109.5
H7B N7 H7C 109.5
C22 N8 H8A 109.5
C22 N8 H8B 109.5
H8A N8 H8B 109.5
C22 N8 H8C 109.5
H8A N8 H8C 109.5
H8B N8 H8C 109.5
O1 B1 O5 113.1(5)
O1 B1 O4 109.2(5)
O5 B1 O4 108.0(5)
O1 B1 C13 107.5(4)
O5 B1 C13 107.6(4)
O4 B1 C13 111.5(5)
O6 B2 O2 112.1(5)
O6 B2 O3 110.2(4)
O2 B2 O3 108.2(5)
O6 B2 C19 107.0(4)
O2 B2 C19 108.6(4)
O3 B2 C19 110.8(5)
N1 C1 C2 110.8(5)
N1 C1 C3 125.0(5)
C2 C1 C3 124.3(5)
N2 C2 C1 111.5(5)
N2 C2 C4 124.7(5)
C1 C2 C4 123.8(5)
C1 C3 H3A 109.5
C1 C3 H3B 109.5
H3A C3 H3B 109.5
C1 C3 H3C 109.5
H3A C3 H3C 109.5
H3B C3 H3C 109.5
C2 C4 H4A 109.5
C2 C4 H4B 109.5
H4A C4 H4B 109.5
C2 C4 H4C 109.5
H4A C4 H4C 109.5
H4B C4 H4C 109.5
N3 C5 C6 111.2(5)
N3 C5 C7 124.0(5)
C6 C5 C7 124.9(5)
N4 C6 C5 111.3(5)
N4 C6 C8 123.6(5)
C5 C6 C8 125.2(5)
C5 C7 H7D 109.5
C5 C7 H7E 109.5
H7D C7 H7E 109.5
C5 C7 H7F 109.5
H7D C7 H7F 109.5
H7E C7 H7F 109.5
C6 C8 H8D 109.5
C6 C8 H8E 109.5
H8D C8 H8E 109.5
C6 C8 H8F 109.5
H8D C8 H8F 109.5
H8E C8 H8F 109.5
N5 C9 C10 110.8(5)
N5 C9 C11 122.5(5)
C10 C9 C11 126.7(5)
N6 C10 C9 110.7(4)
N6 C10 C12 123.7(5)
C9 C10 C12 125.6(5)
C9 C11 H11A 109.5
C9 C11 H11B 109.5
H11A C11 H11B 109.5
C9 C11 H11C 109.5
H11A C11 H11C 109.5
H11B C11 H11C 109.5
C10 C12 H12A 109.5
C10 C12 H12B 109.5
H12A C12 H12B 109.5
C10 C12 H12C 109.5
H12A C12 H12C 109.5
H12B C12 H12C 109.5
C14 C13 C18 118.3(5)
C14 C13 B1 119.1(5)
C18 C13 B1 122.5(5)
C13 C14 C15 121.2(6)
C13 C14 H14 119.4
C15 C14 H14 119.4
C16 C15 C14 119.5(6)
C16 C15 H15 120.3
C14 C15 H15 120.3
C15 C16 C17 121.0(5)
C15 C16 N7 119.6(5)
C17 C16 N7 119.3(5)
C16 C17 C18 119.4(5)
C16 C17 H17 120.3
C18 C17 H17 120.3
C13 C18 C17 120.5(6)
C13 C18 H18 119.8
C17 C18 H18 119.8
C24 C19 C20 117.5(4)
C24 C19 B2 121.8(4)
C20 C19 B2 120.6(5)
C21 C20 C19 121.5(5)
C21 C20 H20 119.3
C19 C20 H20 119.3
C22 C21 C20 119.2(5)
C22 C21 H21 120.4
C20 C21 H21 120.4
C23 C22 C21 121.3(5)
C23 C22 N8 120.0(5)
C21 C22 N8 118.7(4)
C22 C23 C24 118.2(5)
C22 C23 H23 120.9
C24 C23 H23 120.9
C19 C24 C23 122.4(5)
C19 C24 H24 118.8
C23 C24 H24 118.8
N10 Fe2 N12 143.7(3)
N10 Fe2 N9 76.8(2)
N12 Fe2 N9 86.0(2)
N10 Fe2 N11 86.7(3)
N12 Fe2 N11 77.3(2)
N9 Fe2 N11 124.9(3)
N10 Fe2 N13 125.6(3)
N12 Fe2 N13 84.5(3)
N9 Fe2 N13 87.3(3)
N11 Fe2 N13 140.9(3)
N10 Fe2 N14 87.3(3)
N12 Fe2 N14 122.7(3)
N9 Fe2 N14 144.5(3)
N11 Fe2 N14 84.8(2)
N13 Fe2 N14 76.4(2)
N9 O7 B3 113.3(5)
N10 O8 B4 112.9(4)
N11 O9 B4 113.3(4)
N12 O10 B3 112.8(4)
N13 O11 B3 113.0(5)
N14 O12 B4 112.5(5)
C25 N9 O7 115.8(5)
C25 N9 Fe2 120.6(4)
O7 N9 Fe2 123.4(4)
C26 N10 O8 116.3(5)
C26 N10 Fe2 120.2(4)
O8 N10 Fe2 123.0(4)
C29 N11 O9 116.7(5)
C29 N11 Fe2 119.6(4)
O9 N11 Fe2 123.2(4)
C30 N12 O10 116.1(5)
C30 N12 Fe2 120.6(4)
O10 N12 Fe2 123.2(4)
C33 N13 O11 117.0(5)
C33 N13 Fe2 119.8(4)
O11 N13 Fe2 122.6(4)
C34 N14 O12 115.8(5)
C34 N14 Fe2 120.8(4)
O12 N14 Fe2 123.3(4)
C40 N15 H15A 109.5
C40 N15 H15B 109.5
H15A N15 H15B 109.5
C40 N15 H15C 109.5
H15A N15 H15C 109.5
H15B N15 H15C 109.5
C46 N16 H16A 109.5
C46 N16 H16B 109.5
H16A N16 H16B 109.5
C46 N16 H16C 109.5
H16A N16 H16C 109.5
H16B N16 H16C 109.5
O10 B3 O11 109.9(5)
O10 B3 O7 110.4(6)
O11 B3 O7 109.7(5)
O10 B3 C37 110.7(4)
O11 B3 C37 107.1(5)
O7 B3 C37 109.0(4)
O9 B4 O8 112.8(6)
O9 B4 O12 108.6(6)
O8 B4 O12 108.6(6)
O9 B4 C43 111.3(5)
O8 B4 C43 105.9(5)
O12 B4 C43 109.6(5)
N9 C25 C26 110.5(5)
N9 C25 C27 123.7(5)
C26 C25 C27 125.9(5)
N10 C26 C25 111.0(5)
N10 C26 C28 123.8(5)
C25 C26 C28 125.2(5)
C25 C27 H27A 109.5
C25 C27 H27B 109.5
H27A C27 H27B 109.5
C25 C27 H27C 109.5
H27A C27 H27C 109.5
H27B C27 H27C 109.5
C26 C28 H28A 109.5
C26 C28 H28B 109.5
H28A C28 H28B 109.5
C26 C28 H28C 109.5
H28A C28 H28C 109.5
H28B C28 H28C 109.5
N11 C29 C30 111.5(5)
N11 C29 C31 123.7(5)
C30 C29 C31 124.8(5)
N12 C30 C29 110.8(5)
N12 C30 C32 124.9(5)
C29 C30 C32 124.3(5)
C29 C31 H31A 109.5
C29 C31 H31B 109.5
H31A C31 H31B 109.5
C29 C31 H31C 109.5
H31A C31 H31C 109.5
H31B C31 H31C 109.5
C30 C32 H32A 109.5
C30 C32 H32B 109.5
H32A C32 H32B 109.5
C30 C32 H32C 109.5
H32A C32 H32C 109.5
H32B C32 H32C 109.5
N13 C33 C34 111.3(5)
N13 C33 C35 123.3(5)
C34 C33 C35 125.3(5)
N14 C34 C33 110.7(5)
N14 C34 C36 124.5(5)
C33 C34 C36 124.8(5)
C33 C35 H35A 109.5
C33 C35 H35B 109.5
H35A C35 H35B 109.5
C33 C35 H35C 109.5
H35A C35 H35C 109.5
H35B C35 H35C 109.5
C34 C36 H36A 109.5
C34 C36 H36B 109.5
H36A C36 H36B 109.5
C34 C36 H36C 109.5
H36A C36 H36C 109.5
H36B C36 H36C 109.5
C38 C37 C42 117.5(5)
C38 C37 B3 119.9(5)
C42 C37 B3 122.6(5)
C37 C38 C39 122.1(5)
C37 C38 H38 119.0
C39 C38 H38 119.0
C40 C39 C38 118.8(6)
C40 C39 H39 120.6
C38 C39 H39 120.6
C39 C40 C41 121.2(5)
C39 C40 N15 118.7(5)
C41 C40 N15 120.1(5)
C40 C41 C42 118.9(5)
C40 C41 H41 120.5
C42 C41 H41 120.5
C37 C42 C41 121.3(6)
C37 C42 H42 119.3
C41 C42 H42 119.3
C44 C43 C48 117.3(5)
C44 C43 B4 122.1(5)
C48 C43 B4 120.5(5)
C43 C44 C45 121.5(5)
C43 C44 H44 119.2
C45 C44 H44 119.2
C46 C45 C44 119.6(5)
C46 C45 H45 120.2
C44 C45 H45 120.2
C45 C46 C47 121.3(5)
C45 C46 N16 119.2(5)
C47 C46 N16 119.5(5)
C46 C47 C48 118.6(5)
C46 C47 H47 120.7
C48 C47 H47 120.7
C47 C48 C43 121.6(5)
C47 C48 H48 119.2
C43 C48 H48 119.2
O13 C49 H49A 109.5
O13 C49 H49B 109.5
H49A C49 H49B 109.5
O13 C49 H49C 109.5
H49A C49 H49C 109.5
H49B C49 H49C 109.5
C49 O13 H13 109.5
O14 C50 H50A 109.5
O14 C50 H50B 109.5
H50A C50 H50B 109.5
O14 C50 H50C 109.5
H50A C50 H50C 109.5
H50B C50 H50C 109.5
C50 O14 H14A 109.5
O15 C51 H51A 109.5
O15 C51 H51B 109.5
H51A C51 H51B 109.5
O15 C51 H51C 109.5
H51A C51 H51C 109.5
H51B C51 H51C 109.5
C51 O15 H15D 109.5
O16 C52 H52A 109.5
O16 C52 H52B 109.5
H52A C52 H52B 109.5
O16 C52 H52C 109.5
H52A C52 H52C 109.5
H52B C52 H52C 109.5
C52 O16 H16 109.5
O17 C53 H53A 109.5
O17 C53 H53B 109.5
H53A C53 H53B 109.5
O17 C53 H53C 109.5
H53A C53 H53C 109.5
H53B C53 H53C 109.5
C53 O17 H17A 109.5

loop_
_geom_bond_atom_site_label_1
_geom_bond_atom_site_label_2
_geom_bond_distance
Fe1 N6 1.932(5)
Fe1 N1 1.937(5)
Fe1 N5 1.938(5)
Fe1 N2 1.944(5)
Fe1 N3 1.947(5)
Fe1 N4 1.949(5)
O1 N1 1.401(6)
O1 B1 1.502(7)
O2 N2 1.397(6)
O2 B2 1.514(7)
O3 N3 1.400(6)
O3 B2 1.526(8)
O4 N4 1.399(6)
O4 B1 1.515(9)
O5 N5 1.405(6)
O5 B1 1.506(7)
O6 N6 1.404(5)
O6 B2 1.492(7)
N1 C1 1.340(7)
N2 C2 1.315(7)
N3 C5 1.331(8)
N4 C6 1.306(8)
N5 C9 1.326(8)
N6 C10 1.319(7)
N7 C16 1.490(7)
N7 H7A 0.9100
N7 H7B 0.9100
N7 H7C 0.9100
N8 C22 1.486(6)
N8 H8A 0.9100
N8 H8B 0.9100
N8 H8C 0.9100
B1 C13 1.619(7)
B2 C19 1.634(7)
C1 C2 1.465(7)
C1 C3 1.512(7)
C2 C4 1.523(7)
C3 H3A 0.9800
C3 H3B 0.9800
C3 H3C 0.9800
C4 H4A 0.9800
C4 H4B 0.9800
C4 H4C 0.9800
C5 C6 1.470(7)
C5 C7 1.521(9)
C6 C8 1.529(8)
C7 H7D 0.9800
C7 H7E 0.9800
C7 H7F 0.9800
C8 H8D 0.9800
C8 H8E 0.9800
C8 H8F 0.9800
C9 C10 1.461(7)
C9 C11 1.522(8)
C10 C12 1.515(7)
C11 H11A 0.9800
C11 H11B 0.9800
C11 H11C 0.9800
C12 H12A 0.9800
C12 H12B 0.9800
C12 H12C 0.9800
C13 C14 1.411(9)
C13 C18 1.419(8)
C14 C15 1.416(8)
C14 H14 0.9500
C15 C16 1.392(9)
C15 H15 0.9500
C16 C17 1.399(9)
C17 C18 1.425(7)
C17 H17 0.9500
C18 H18 0.9500
C19 C24 1.411(8)
C19 C20 1.423(7)
C20 C21 1.414(7)
C20 H20 0.9500
C21 C22 1.409(7)
C21 H21 0.9500
C22 C23 1.407(7)
C23 C24 1.424(7)
C23 H23 0.9500
C24 H24 0.9500
Fe2 N10 1.924(5)
Fe2 N12 1.928(5)
Fe2 N9 1.933(5)
Fe2 N11 1.937(5)
Fe2 N13 1.937(6)
Fe2 N14 1.943(5)
O7 N9 1.394(6)
O7 B3 1.496(8)
O8 N10 1.405(6)
O8 B4 1.511(8)
O9 N11 1.405(6)
O9 B4 1.487(8)
O10 N12 1.417(6)
O10 B3 1.484(7)
O11 N13 1.405(6)
O11 B3 1.492(8)
O12 N14 1.410(6)
O12 B4 1.511(9)
N9 C25 1.314(7)
N10 C26 1.317(8)
N11 C29 1.318(7)
N12 C30 1.315(8)
N13 C33 1.308(8)
N14 C34 1.299(8)
N15 C40 1.493(6)
N15 H15A 0.9100
N15 H15B 0.9100
N15 H15C 0.9100
N16 C46 1.494(6)
N16 H16A 0.9100
N16 H16B 0.9100
N16 H16C 0.9100
B3 C37 1.624(7)
B4 C43 1.631(7)
C25 C26 1.455(7)
C25 C27 1.521(8)
C26 C28 1.521(7)
C27 H27A 0.9800
C27 H27B 0.9800
C27 H27C 0.9800
C28 H28A 0.9800
C28 H28B 0.9800
C28 H28C 0.9800
C29 C30 1.461(7)
C29 C31 1.509(8)
C30 C32 1.520(7)
C31 H31A 0.9800
C31 H31B 0.9800
C31 H31C 0.9800
C32 H32A 0.9800
C32 H32B 0.9800
C32 H32C 0.9800
C33 C34 1.456(7)
C33 C35 1.509(9)
C34 C36 1.517(8)
C35 H35A 0.9800
C35 H35B 0.9800
C35 H35C 0.9800
C36 H36A 0.9800
C36 H36B 0.9800
C36 H36C 0.9800
C37 C38 1.416(8)
C37 C42 1.418(8)
C38 C39 1.417(7)
C38 H38 0.9500
C39 C40 1.396(8)
C39 H39 0.9500
C40 C41 1.410(9)
C41 C42 1.422(8)
C41 H41 0.9500
C42 H42 0.9500
C43 C44 1.409(8)
C43 C48 1.438(8)
C44 C45 1.423(7)
C44 H44 0.9500
C45 C46 1.394(8)
C45 H45 0.9500
C46 C47 1.408(8)
C47 C48 1.420(7)
C47 H47 0.9500
C48 H48 0.9500
C49 O13 1.470(11)
C49 H49A 0.9800
C49 H49B 0.9800
C49 H49C 0.9800
O13 H13 0.8400
C50 O14 1.448(10)
C50 H50A 0.9800
C50 H50B 0.9800
C50 H50C 0.9800
O14 H14A 0.8400
C51 O15 1.441(9)
C51 H51A 0.9800
C51 H51B 0.9800
C51 H51C 0.9800
O15 H15D 0.8400
C52 O16 1.439(11)
C52 H52A 0.9800
C52 H52B 0.9800
C52 H52C 0.9800
O16 H16 0.8400
C53 O17 1.415(12)
C53 H53A 0.9800
C53 H53B 0.9800
C53 H53C 0.9800
O17 H17A 0.8400

loop_
_geom_hbond_atom_site_label_D
_geom_hbond_atom_site_label_H
_geom_hbond_atom_site_label_A
_geom_hbond_distance_DH
_geom_hbond_distance_HA
_geom_hbond_distance_DA
_geom_hbond_angle_DHA
_geom_hbond_site_symmetry_A
N7 H7A Cl2 0.91 2.21 3.120(5) 178 .
N7 H7B Cl1 0.91 2.30 3.190(5) 167 1_556
N7 H7C O16 0.91 1.85 2.757(8) 173 .
N8 H8A O15 0.91 1.83 2.736(7) 175 .
N8 H8B Cl1 0.91 2.24 3.134(5) 166 .
N8 H8C Cl4 0.91 2.28 3.155(5) 163 1_554
N15 H15A Cl4 0.91 2.33 3.209(5) 162 .
N15 H15B Cl3 0.91 2.24 3.147(5) 173 1_556
N15 H15C O17 0.91 1.88 2.787(8) 172 .
N16 H16A Cl4 0.91 2.30 3.201(5) 169 1_554
N16 H16B Cl3 0.91 2.31 3.200(6) 165 .
N16 H16C O14 0.91 1.82 2.732(7) 178 .
O13 H13 Cl2 0.84 2.50 3.307(8) 160 .
O14 H14A Cl2 0.84 2.27 3.106(5) 175 1_654
O15 H15D Cl2 0.84 2.36 3.188(5) 167 1_554
O16 H16 Cl3 0.84 2.35 3.189(5) 176 1_456
O17 H17A Cl1 0.84 2.30 3.112(5) 164 1_556

loop_
_geom_torsion_atom_site_label_1
_geom_torsion_atom_site_label_2
_geom_torsion_atom_site_label_3
_geom_torsion_atom_site_label_4
_geom_torsion
B1 O1 N1 C1 -157.8(5)
B1 O1 N1 Fe1 12.9(7)
B2 O2 N2 C2 -163.2(6)
B2 O2 N2 Fe1 9.5(7)
B2 O3 N3 C5 -162.1(5)
B2 O3 N3 Fe1 7.8(7)
B1 O4 N4 C6 -159.8(5)
B1 O4 N4 Fe1 11.0(7)
B1 O5 N5 C9 -156.9(6)
B1 O5 N5 Fe1 15.1(8)
B2 O6 N6 C10 -162.4(6)
B2 O6 N6 Fe1 8.8(7)
N1 O1 B1 O5 -66.0(6)
N1 O1 B1 O4 54.2(6)
N1 O1 B1 C13 175.4(5)
N5 O5 B1 O1 50.3(7)
N5 O5 B1 O4 -70.7(6)
N5 O5 B1 C13 168.8(5)
N4 O4 B1 O1 -67.2(6)
N4 O4 B1 O5 56.1(6)
N4 O4 B1 C13 174.1(4)
N6 O6 B2 O2 -64.3(7)
N6 O6 B2 O3 56.2(6)
N6 O6 B2 C19 176.7(5)
N2 O2 B2 O6 53.9(7)
N2 O2 B2 O3 -67.7(6)
N2 O2 B2 C19 172.0(5)
N3 O3 B2 O6 -65.0(6)
N3 O3 B2 O2 57.9(6)
N3 O3 B2 C19 176.8(4)
O1 N1 C1 C2 179.6(5)
Fe1 N1 C1 C2 8.6(7)
O1 N1 C1 C3 -0.5(9)
Fe1 N1 C1 C3 -171.5(5)
O2 N2 C2 C1 178.0(5)
Fe1 N2 C2 C1 5.1(7)
O2 N2 C2 C4 -4.3(9)
Fe1 N2 C2 C4 -177.1(5)
N1 C1 C2 N2 -8.4(7)
C3 C1 C2 N2 171.8(6)
N1 C1 C2 C4 173.8(6)
C3 C1 C2 C4 -6.0(9)
O3 N3 C5 C6 178.1(5)
Fe1 N3 C5 C6 7.7(7)
O3 N3 C5 C7 -1.5(8)
Fe1 N3 C5 C7 -171.9(4)
O4 N4 C6 C5 179.1(5)
Fe1 N4 C6 C5 8.0(7)
O4 N4 C6 C8 -0.8(9)
Fe1 N4 C6 C8 -171.9(5)
N3 C5 C6 N4 -9.6(7)
C7 C5 C6 N4 170.0(6)
N3 C5 C6 C8 170.2(6)
C7 C5 C6 C8 -10.2(9)
O5 N5 C9 C10 -179.1(5)
Fe1 N5 C9 C10 8.6(8)
O5 N5 C9 C11 -0.3(9)
Fe1 N5 C9 C11 -172.6(5)
O6 N6 C10 C9 177.6(5)
Fe1 N6 C10 C9 6.3(7)
O6 N6 C10 C12 -0.9(9)
Fe1 N6 C10 C12 -172.3(5)
N5 C9 C10 N6 -9.0(8)
C11 C9 C10 N6 172.2(6)
N5 C9 C10 C12 169.5(6)
C11 C9 C10 C12 -9.3(10)
O1 B1 C13 C14 80.6(7)
O5 B1 C13 C14 -41.5(7)
O4 B1 C13 C14 -159.7(6)
O1 B1 C13 C18 -97.7(6)
O5 B1 C13 C18 140.2(6)
O4 B1 C13 C18 22.0(7)
C18 C13 C14 C15 0.5(10)
B1 C13 C14 C15 -177.9(6)
C13 C14 C15 C16 1.9(11)
C14 C15 C16 C17 -3.6(11)
C14 C15 C16 N7 176.8(6)
C15 C16 C17 C18 3.0(9)
N7 C16 C17 C18 -177.4(5)
C14 C13 C18 C17 -1.2(9)
B1 C13 C18 C17 177.2(5)
C16 C17 C18 C13 -0.5(9)
O6 B2 C19 C24 -63.3(7)
O2 B2 C19 C24 175.5(6)
O3 B2 C19 C24 56.8(7)
O6 B2 C19 C20 113.5(6)
O2 B2 C19 C20 -7.8(8)
O3 B2 C19 C20 -126.4(6)
C24 C19 C20 C21 -0.7(9)
B2 C19 C20 C21 -177.5(6)
C19 C20 C21 C22 -0.5(9)
C20 C21 C22 C23 1.6(9)
C20 C21 C22 N8 -176.7(6)
C21 C22 C23 C24 -1.6(9)
N8 C22 C23 C24 176.7(5)
C20 C19 C24 C23 0.7(9)
B2 C19 C24 C23 177.5(6)
C22 C23 C24 C19 0.5(9)
B3 O7 N9 C25 164.7(6)
B3 O7 N9 Fe2 -9.7(9)
B4 O8 N10 C26 157.7(7)
B4 O8 N10 Fe2 -14.2(10)
B4 O9 N11 C29 163.2(6)
B4 O9 N11 Fe2 -8.3(9)
B3 O10 N12 C30 165.9(6)
B3 O10 N12 Fe2 -10.4(9)
B3 O11 N13 C33 156.0(6)
B3 O11 N13 Fe2 -15.5(9)
B4 O12 N14 C34 168.7(6)
B4 O12 N14 Fe2 -7.4(8)
N12 O10 B3 O11 66.5(7)
N12 O10 B3 O7 -54.6(7)
N12 O10 B3 C37 -175.4(6)
N13 O11 B3 O10 -52.4(7)
N13 O11 B3 O7 69.2(7)
N13 O11 B3 C37 -172.7(6)
N9 O7 B3 O10 66.0(8)
N9 O7 B3 O11 -55.2(8)
N9 O7 B3 C37 -172.1(6)
N11 O9 B4 O8 63.0(8)
N11 O9 B4 O12 -57.5(7)
N11 O9 B4 C43 -178.2(6)
N10 O8 B4 O9 -50.9(9)
N10 O8 B4 O12 69.6(8)
N10 O8 B4 C43 -172.8(6)
N14 O12 B4 O9 66.1(7)
N14 O12 B4 O8 -57.0(7)
N14 O12 B4 C43 -172.2(5)
O7 N9 C25 C26 179.5(6)
Fe2 N9 C25 C26 -5.8(8)
O7 N9 C25 C27 -0.4(11)
Fe2 N9 C25 C27 174.2(5)
O8 N10 C26 C25 177.3(6)
Fe2 N10 C26 C25 -10.6(8)
O8 N10 C26 C28 -1.2(10)
Fe2 N10 C26 C28 171.0(5)
N9 C25 C26 N10 9.9(8)
C27 C25 C26 N10 -170.1(7)
N9 C25 C26 C28 -171.6(6)
C27 C25 C26 C28 8.3(10)
O9 N11 C29 C30 -177.4(6)
Fe2 N11 C29 C30 -5.6(8)
O9 N11 C29 C31 3.6(10)
Fe2 N11 C29 C31 175.5(5)
O10 N12 C30 C29 -179.1(6)
Fe2 N12 C30 C29 -2.7(8)
O10 N12 C30 C32 2.5(10)
Fe2 N12 C30 C32 178.9(5)
N11 C29 C30 N12 5.1(8)
C31 C29 C30 N12 -176.0(6)
N11 C29 C30 C32 -176.5(6)
C31 C29 C30 C32 2.4(10)
O11 N13 C33 C34 176.6(6)
Fe2 N13 C33 C34 -11.6(8)
O11 N13 C33 C35 -3.8(11)
Fe2 N13 C33 C35 168.0(5)
O12 N14 C34 C33 180.0(6)
Fe2 N14 C34 C33 -3.8(8)
O12 N14 C34 C36 2.3(10)
Fe2 N14 C34 C36 178.5(5)
N13 C33 C34 N14 9.4(8)
C35 C33 C34 N14 -170.2(6)
N13 C33 C34 C36 -172.9(6)
C35 C33 C34 C36 7.5(10)
O10 B3 C37 C38 -70.9(8)
O11 B3 C37 C38 48.8(7)
O7 B3 C37 C38 167.4(6)
O10 B3 C37 C42 112.1(7)
O11 B3 C37 C42 -128.1(6)
O7 B3 C37 C42 -9.6(8)
C42 C37 C38 C39 1.3(9)
B3 C37 C38 C39 -175.9(6)
C37 C38 C39 C40 0.3(10)
C38 C39 C40 C41 -2.4(9)
C38 C39 C40 N15 175.9(5)
C39 C40 C41 C42 2.8(9)
N15 C40 C41 C42 -175.5(5)
C38 C37 C42 C41 -0.9(9)
B3 C37 C42 C41 176.2(5)
C40 C41 C42 C37 -1.1(9)
O9 B4 C43 C44 -110.9(7)
O8 B4 C43 C44 12.0(8)
O12 B4 C43 C44 129.0(6)
O9 B4 C43 C48 74.0(8)
O8 B4 C43 C48 -163.1(6)
O12 B4 C43 C48 -46.2(7)
C48 C43 C44 C45 0.4(8)
B4 C43 C44 C45 -174.9(5)
C43 C44 C45 C46 0.4(9)
C44 C45 C46 C47 -1.5(9)
C44 C45 C46 N16 -179.7(5)
C45 C46 C47 C48 1.7(9)
N16 C46 C47 C48 180.0(5)
C46 C47 C48 C43 -0.9(9)
C44 C43 C48 C47 -0.1(9)
B4 C43 C48 C47 175.2(5)

loop_
_publcif_info_datablock.id
_publcif_info_datablock.publ_exptl
_publcif_info_datablock.publ_geom
_publcif_info_datablock.structure
{69598922-7996-47b3-b75c-048975eb000d} y y y

loop_
_publcif_info_exptl_table_extra_item
sin_theta_over_lambda_max

loop_
_publcif_info_tables.block_id
_publcif_info_tables.reference_item
{69598922-7996-47b3-b75c-048975eb000d} '_publcif_info_datablock.publ_exptl'
{69598922-7996-47b3-b75c-048975eb000d} '_geom_hbond_atom_site_label_D'
